data_2230091
loop_
_publ_author_name
'Huang, Nan-Nan'
'Yu, Ying-Hui'
'Liu, Ying'
'Hou, Guang-Feng'
'Gao, Jin-Sheng'

_publ_section_title
;
 [1,2-Bis(pyridin-2-ylmethoxy)benzene-\k^4^<i>N</i>,<i>O</i>,<i>O</i>',<i>N</i>']bis(nitrato-\k<i>O</i>)cobalt(II)
;
_journal_coeditor_code NG5146
_journal_issue 5
_journal_name_full 'Acta Crystallographica Section E'
_journal_page_first m598
_journal_paper_doi 10.1107/S1600536811013328
_journal_volume 67
_journal_year 2011
_chemical_formula_iupac '[Co (N O3)2 (C18 H16 N2 O2)]'
_chemical_formula_moiety 'C18 H16 Co N4 O8'
_chemical_formula_sum 'C18 H16 Co N4 O8'
_chemical_formula_weight 475.28
_chemical_name_systematic
;
[1,2-Bis(pyridin-2-ylmethoxy)benzene-
\k^4^<i>N</i>,<i>O</i>,<i>O</i>',<i>N</i>']bis(nitrato-\k<i>O</i>)cobalt(II)
;
_space_group_IT_number 2
_symmetry_cell_setting triclinic
_symmetry_space_group_name_Hall '-P 1'
_symmetry_space_group_name_H-M 'P -1'
_atom_sites_solution_hydrogens geom
_atom_sites_solution_primary direct
_atom_sites_solution_secondary difmap
_audit_creation_method SHELXL-97
_cell_angle_alpha 78.77(3)
_cell_angle_beta 79.04(3)
_cell_angle_gamma 78.55(3)
_cell_formula_units_Z 2
_cell_length_a 8.6281(17)
_cell_length_b 10.701(2)
_cell_length_c 10.921(2)
_cell_measurement_reflns_used 6221
_cell_measurement_temperature 291(2)
_cell_measurement_theta_max 27.47
_cell_measurement_theta_min 3.03
_cell_volume 957.2(3)
_computing_cell_refinement 'RAPID-AUTO (Rigaku, 1998)'
_computing_data_collection 'RAPID-AUTO (Rigaku, 1998)'
_computing_data_reduction 'CrystalStructure (Rigaku/MSC, 2002)'
_computing_molecular_graphics 'SHELXTL (Sheldrick, 2008)'
_computing_publication_material 'SHELXL97 (Sheldrick, 2008)'
_computing_structure_refinement 'SHELXL97 (Sheldrick, 2008)'
_computing_structure_solution 'SHELXS97 (Sheldrick, 2008)'
_diffrn_ambient_temperature 291(2)
_diffrn_measured_fraction_theta_full 0.988
_diffrn_measured_fraction_theta_max 0.988
_diffrn_measurement_device_type 'Rigaku R-AXIS RAPID'
_diffrn_measurement_method \w
_diffrn_radiation_monochromator graphite
_diffrn_radiation_source 'fine-focus sealed tube'
_diffrn_radiation_type MoK\a
_diffrn_radiation_wavelength 0.71073
_diffrn_reflns_av_R_equivalents 0.0329
_diffrn_reflns_av_sigmaI/netI 0.0458
_diffrn_reflns_limit_h_max 11
_diffrn_reflns_limit_h_min -11
_diffrn_reflns_limit_k_max 13
_diffrn_reflns_limit_k_min -13
_diffrn_reflns_limit_l_max 12
_diffrn_reflns_limit_l_min -14
_diffrn_reflns_number 9403
_diffrn_reflns_theta_full 27.47
_diffrn_reflns_theta_max 27.47
_diffrn_reflns_theta_min 3.03
_diffrn_standards_decay_% 0
_diffrn_standards_interval_count 0
_diffrn_standards_interval_time 0
_diffrn_standards_number 0
_exptl_absorpt_coefficient_mu 0.954
_exptl_absorpt_correction_T_max 0.8395
_exptl_absorpt_correction_T_min 0.8034
_exptl_absorpt_correction_type multi-scan
_exptl_absorpt_process_details '(ABSCOR; Higashi, 1995)'
_exptl_crystal_colour red
_exptl_crystal_density_diffrn 1.649
_exptl_crystal_density_method 'not measured'
_exptl_crystal_description block
_exptl_crystal_F_000 486
_exptl_crystal_size_max 0.24
_exptl_crystal_size_mid 0.21
_exptl_crystal_size_min 0.19
_refine_diff_density_max 0.300
_refine_diff_density_min -0.438
_refine_ls_extinction_method none
_refine_ls_goodness_of_fit_ref 1.044
_refine_ls_hydrogen_treatment constr
_refine_ls_matrix_type full
_refine_ls_number_parameters 280
_refine_ls_number_reflns 4317
_refine_ls_number_restraints 0
_refine_ls_restrained_S_all 1.044
_refine_ls_R_factor_all 0.0742
_refine_ls_R_factor_gt 0.0440
_refine_ls_shift/su_max 0.000
_refine_ls_shift/su_mean 0.000
_refine_ls_structure_factor_coef Fsqd
_refine_ls_weighting_details 'calc w=1/[\s^2^(Fo^2^)+(0.0345P)^2^+0.4119P] where P=(Fo^2^+2Fc^2^)/3'
_refine_ls_weighting_scheme calc
_refine_ls_wR_factor_gt 0.0873
_refine_ls_wR_factor_ref 0.0983
_reflns_number_gt 2942
_reflns_number_total 4317
_reflns_threshold_expression I>2\s(I)
_cod_data_source_file ng5146.cif
_cod_data_source_block I
_cod_database_code 2230091
_cod_database_fobs_code 2230091

loop_
_symmetry_equiv_pos_as_xyz
'x, y, z'
'-x, -y, -z'

loop_
_atom_site_type_symbol
_atom_site_label
_atom_site_fract_x
_atom_site_fract_y
_atom_site_fract_z
_atom_site_U_iso_or_equiv
_atom_site_adp_type
_atom_site_calc_flag
_atom_site_refinement_flags
_atom_site_occupancy
_atom_site_disorder_assembly
_atom_site_disorder_group
C C1 -0.0687(3) 0.3713(3) 0.2950(3) 0.0486(7) Uani d . 1 . .
H H1 0.0015 0.4286 0.2579 0.058 Uiso calc R 1 . .
C C2 -0.2202(3) 0.4199(3) 0.3487(3) 0.0554(7) Uani d . 1 . .
H H2 -0.2512 0.5083 0.3484 0.066 Uiso calc R 1 . .
C C3 -0.3259(3) 0.3361(3) 0.4030(3) 0.0555(8) Uani d . 1 . .
H H3 -0.4289 0.3667 0.4408 0.067 Uiso calc R 1 . .
C C4 -0.2763(3) 0.2067(3) 0.4004(2) 0.0477(7) Uani d . 1 . .
H H4 -0.3459 0.1484 0.4356 0.057 Uiso calc R 1 . .
C C5 -0.1215(3) 0.1633(2) 0.3447(2) 0.0372(5) Uani d . 1 . .
C C6 -0.0689(3) 0.0228(2) 0.3402(3) 0.0443(6) Uani d . 1 . .
H H6A -0.0768 -0.0254 0.4255 0.053 Uiso calc R 1 . .
H H6B -0.1383 -0.0067 0.2956 0.053 Uiso calc R 1 . .
C C7 0.1666(3) -0.1270(2) 0.2818(3) 0.0440(6) Uani d . 1 . .
C C8 0.0924(3) -0.2336(3) 0.3200(3) 0.0506(7) Uani d . 1 . .
H H8 -0.0179 -0.2243 0.3452 0.061 Uiso calc R 1 . .
C C9 0.1852(4) -0.3553(3) 0.3201(3) 0.0591(8) Uani d . 1 . .
H H9 0.1365 -0.4283 0.3450 0.071 Uiso calc R 1 . .
C C10 0.3477(4) -0.3692(3) 0.2842(3) 0.0573(8) Uani d . 1 . .
H H10 0.4086 -0.4515 0.2868 0.069 Uiso calc R 1 . .
C C11 0.4228(3) -0.2613(3) 0.2436(3) 0.0504(7) Uani d . 1 . .
H H11 0.5330 -0.2706 0.2177 0.060 Uiso calc R 1 . .
C C12 0.3307(3) -0.1406(2) 0.2426(2) 0.0425(6) Uani d . 1 . .
C C13 0.5543(3) -0.0297(3) 0.1678(3) 0.0501(7) Uani d . 1 . .
H H13A 0.5946 -0.0789 0.0992 0.060 Uiso calc R 1 . .
H H13B 0.6077 -0.0716 0.2392 0.060 Uiso calc R 1 . .
C C14 0.5874(3) 0.1051(3) 0.1271(2) 0.0431(6) Uani d . 1 . .
C C15 0.7396(3) 0.1244(3) 0.0648(3) 0.0591(8) Uani d . 1 . .
H H15 0.8175 0.0546 0.0449 0.071 Uiso calc R 1 . .
C C16 0.7728(4) 0.2473(4) 0.0331(3) 0.0686(10) Uani d . 1 . .
H H16 0.8734 0.2624 -0.0089 0.082 Uiso calc R 1 . .
C C17 0.6556(4) 0.3484(3) 0.0643(3) 0.0654(9) Uani d . 1 . .
H H17 0.6768 0.4325 0.0463 0.078 Uiso calc R 1 . .
C C18 0.5062(4) 0.3233(3) 0.1226(3) 0.0542(7) Uani d . 1 . .
H H18 0.4265 0.3924 0.1414 0.065 Uiso calc R 1 . .
Co Co1 0.22927(4) 0.16895(4) 0.22727(4) 0.04752(14) Uani d . 1 . .
N N1 -0.0169(2) 0.2441(2) 0.29360(19) 0.0399(5) Uani d . 1 . .
N N2 0.4706(2) 0.2029(2) 0.15346(19) 0.0417(5) Uani d . 1 . .
N N3 0.2919(2) 0.2222(3) 0.4483(2) 0.0494(6) Uani d . 1 . .
N N4 0.1734(3) 0.2913(3) -0.0118(3) 0.0585(7) Uani d . 1 . .
O O1 0.0897(2) 0.00028(17) 0.2786(2) 0.0574(6) Uani d . 1 . .
O O2 0.3876(2) -0.02515(17) 0.2020(2) 0.0546(5) Uani d . 1 . .
O O3 0.2818(2) 0.1180(2) 0.41373(19) 0.0591(5) Uani d . 1 . .
O O4 0.3220(3) 0.2203(3) 0.5536(2) 0.0902(9) Uani d . 1 . .
O O5 0.2706(3) 0.3219(2) 0.3710(2) 0.0711(6) Uani d . 1 . .
O O6 0.1839(2) 0.1745(2) 0.04378(19) 0.0600(5) Uani d . 1 . .
O O7 0.1811(3) 0.3725(3) 0.0520(3) 0.0840(8) Uani d . 1 . .
O O8 0.1569(3) 0.3154(3) -0.1235(2) 0.1009(10) Uani d . 1 . .

loop_
_atom_site_aniso_label
_atom_site_aniso_U_11
_atom_site_aniso_U_22
_atom_site_aniso_U_33
_atom_site_aniso_U_12
_atom_site_aniso_U_13
_atom_site_aniso_U_23
C1 0.0457(15) 0.0407(15) 0.0580(17) -0.0091(12) -0.0044(13) -0.0063(13)
C2 0.0514(16) 0.0496(17) 0.0618(18) 0.0043(13) -0.0104(14) -0.0126(14)
C3 0.0373(14) 0.070(2) 0.0531(17) 0.0016(14) -0.0013(13) -0.0109(15)
C4 0.0342(13) 0.0594(18) 0.0448(15) -0.0084(12) -0.0036(11) 0.0005(13)
C5 0.0324(12) 0.0445(14) 0.0340(12) -0.0096(10) -0.0045(10) -0.0021(11)
C6 0.0319(12) 0.0455(15) 0.0522(15) -0.0147(11) 0.0007(11) 0.0009(12)
C7 0.0453(14) 0.0359(14) 0.0508(15) -0.0122(11) -0.0026(12) -0.0061(12)
C8 0.0515(15) 0.0435(16) 0.0602(17) -0.0209(13) -0.0058(13) -0.0064(13)
C9 0.080(2) 0.0359(15) 0.068(2) -0.0218(15) -0.0189(17) -0.0047(14)
C10 0.074(2) 0.0354(15) 0.0637(19) -0.0036(14) -0.0168(16) -0.0099(13)
C11 0.0520(16) 0.0444(16) 0.0535(16) -0.0015(13) -0.0103(13) -0.0094(13)
C12 0.0447(14) 0.0338(13) 0.0496(15) -0.0117(11) -0.0034(12) -0.0070(11)
C13 0.0313(12) 0.0565(17) 0.0586(17) -0.0069(12) -0.0021(12) -0.0053(14)
C14 0.0326(12) 0.0611(17) 0.0369(13) -0.0166(12) -0.0047(10) -0.0032(12)
C15 0.0362(14) 0.091(2) 0.0493(16) -0.0195(15) -0.0026(12) -0.0036(16)
C16 0.0487(17) 0.106(3) 0.0537(18) -0.0442(19) -0.0098(14) 0.0134(19)
C17 0.076(2) 0.075(2) 0.0544(18) -0.0507(19) -0.0187(16) 0.0144(16)
C18 0.0658(18) 0.0554(18) 0.0467(15) -0.0321(15) -0.0092(14) 0.0016(13)
Co1 0.03625(19) 0.0440(2) 0.0571(2) -0.01247(15) 0.00876(16) -0.00555(17)
N1 0.0346(10) 0.0406(12) 0.0432(12) -0.0088(9) -0.0029(9) -0.0040(9)
N2 0.0417(11) 0.0469(13) 0.0372(11) -0.0196(10) -0.0020(9) -0.0005(9)
N3 0.0327(11) 0.0671(17) 0.0470(14) -0.0159(11) 0.0004(10) -0.0050(13)
N4 0.0333(11) 0.0727(19) 0.0576(16) -0.0093(12) 0.0030(11) 0.0084(14)
O1 0.0376(9) 0.0350(10) 0.0902(15) -0.0131(8) 0.0185(10) -0.0082(10)
O2 0.0345(9) 0.0371(10) 0.0862(14) -0.0092(8) 0.0084(9) -0.0098(9)
O3 0.0589(12) 0.0505(12) 0.0645(13) -0.0210(10) 0.0053(10) -0.0035(10)
O4 0.0743(16) 0.159(3) 0.0483(13) -0.0396(17) -0.0144(12) -0.0176(15)
O5 0.0630(13) 0.0517(13) 0.0877(16) -0.0118(10) -0.0046(12) 0.0102(12)
O6 0.0488(11) 0.0600(13) 0.0646(13) -0.0102(10) 0.0015(10) -0.0032(11)
O7 0.0663(15) 0.0733(17) 0.114(2) -0.0218(13) -0.0009(14) -0.0223(16)
O8 0.0746(16) 0.156(3) 0.0518(14) -0.0088(17) -0.0101(12) 0.0219(16)

loop_
_atom_type_symbol
_atom_type_description
_atom_type_scat_dispersion_real
_atom_type_scat_dispersion_imag
_atom_type_scat_source
C C 0.0033 0.0016 'International Tables Vol C Tables 4.2.6.8 and 6.1.1.4'
H H 0.0000 0.0000 'International Tables Vol C Tables 4.2.6.8 and 6.1.1.4'
Co Co 0.3494 0.9721 'International Tables Vol C Tables 4.2.6.8 and 6.1.1.4'
N N 0.0061 0.0033 'International Tables Vol C Tables 4.2.6.8 and 6.1.1.4'
O O 0.0106 0.0060 'International Tables Vol C Tables 4.2.6.8 and 6.1.1.4'

loop_
_geom_angle_atom_site_label_1
_geom_angle_atom_site_label_2
_geom_angle_atom_site_label_3
_geom_angle_site_symmetry_1
_geom_angle_site_symmetry_3
_geom_angle
_geom_angle_publ_flag
N1 C1 C2 . . 123.0(3) ?
N1 C1 H1 . . 118.5 ?
C2 C1 H1 . . 118.5 ?
C1 C2 C3 . . 119.1(3) ?
C1 C2 H2 . . 120.4 ?
C3 C2 H2 . . 120.4 ?
C4 C3 C2 . . 118.7(3) ?
C4 C3 H3 . . 120.7 ?
C2 C3 H3 . . 120.7 ?
C3 C4 C5 . . 119.5(3) ?
C3 C4 H4 . . 120.2 ?
C5 C4 H4 . . 120.2 ?
N1 C5 C4 . . 122.1(2) ?
N1 C5 C6 . . 118.6(2) ?
C4 C5 C6 . . 119.3(2) ?
O1 C6 C5 . . 110.0(2) ?
O1 C6 H6A . . 109.7 ?
C5 C6 H6A . . 109.7 ?
O1 C6 H6B . . 109.7 ?
C5 C6 H6B . . 109.7 ?
H6A C6 H6B . . 108.2 ?
C8 C7 C12 . . 120.7(2) ?
C8 C7 O1 . . 125.1(2) ?
C12 C7 O1 . . 114.2(2) ?
C7 C8 C9 . . 118.7(3) ?
C7 C8 H8 . . 120.6 ?
C9 C8 H8 . . 120.6 ?
C10 C9 C8 . . 120.7(3) ?
C10 C9 H9 . . 119.6 ?
C8 C9 H9 . . 119.6 ?
C9 C10 C11 . . 120.6(3) ?
C9 C10 H10 . . 119.7 ?
C11 C10 H10 . . 119.7 ?
C12 C11 C10 . . 118.6(3) ?
C12 C11 H11 . . 120.7 ?
C10 C11 H11 . . 120.7 ?
C11 C12 O2 . . 125.1(2) ?
C11 C12 C7 . . 120.6(2) ?
O2 C12 C7 . . 114.3(2) ?
O2 C13 C14 . . 108.7(2) ?
O2 C13 H13A . . 110.0 ?
C14 C13 H13A . . 110.0 ?
O2 C13 H13B . . 110.0 ?
C14 C13 H13B . . 110.0 ?
H13A C13 H13B . . 108.3 ?
N2 C14 C15 . . 122.4(3) ?
N2 C14 C13 . . 118.6(2) ?
C15 C14 C13 . . 118.9(3) ?
C16 C15 C14 . . 119.1(3) ?
C16 C15 H15 . . 120.5 ?
C14 C15 H15 . . 120.5 ?
C15 C16 C17 . . 119.1(3) ?
C15 C16 H16 . . 120.5 ?
C17 C16 H16 . . 120.5 ?
C16 C17 C18 . . 119.1(3) ?
C16 C17 H17 . . 120.5 ?
C18 C17 H17 . . 120.5 ?
N2 C18 C17 . . 122.8(3) ?
N2 C18 H18 . . 118.6 ?
C17 C18 H18 . . 118.6 ?
O6 Co1 O3 . . 167.12(8) ?
O6 Co1 N1 . . 92.66(8) ?
O3 Co1 N1 . . 91.78(8) ?
O6 Co1 N2 . . 90.83(8) ?
O3 Co1 N2 . . 91.54(8) ?
N1 Co1 N2 . . 149.17(8) ?
O6 Co1 O2 . . 85.45(9) ?
O3 Co1 O2 . . 83.28(9) ?
N1 Co1 O2 . . 139.03(8) ?
N2 Co1 O2 . . 71.79(8) ?
O6 Co1 O1 . . 84.09(9) ?
O3 Co1 O1 . . 85.79(8) ?
N1 Co1 O1 . . 72.04(7) ?
N2 Co1 O1 . . 138.79(8) ?
O2 Co1 O1 . . 67.05(6) ?
C5 N1 C1 . . 117.6(2) ?
C5 N1 Co1 . . 120.29(17) ?
C1 N1 Co1 . . 121.93(17) ?
C14 N2 C18 . . 117.5(2) ?
C14 N2 Co1 . . 120.61(17) ?
C18 N2 Co1 . . 121.64(19) ?
O4 N3 O5 . . 123.2(3) ?
O4 N3 O3 . . 120.1(3) ?
O5 N3 O3 . . 116.7(2) ?
O8 N4 O7 . . 124.7(3) ?
O8 N4 O6 . . 118.6(3) ?
O7 N4 O6 . . 116.7(3) ?
C7 O1 C6 . . 117.91(19) ?
C7 O1 Co1 . . 121.70(15) ?
C6 O1 Co1 . . 118.14(15) ?
C12 O2 C13 . . 118.1(2) ?
C12 O2 Co1 . . 121.94(14) ?
C13 O2 Co1 . . 118.68(16) ?
N3 O3 Co1 . . 106.43(17) ?
N4 O6 Co1 . . 107.7(2) ?

loop_
_geom_bond_atom_site_label_1
_geom_bond_atom_site_label_2
_geom_bond_site_symmetry_2
_geom_bond_distance
_geom_bond_publ_flag
C1 N1 . 1.347(3) ?
C1 C2 . 1.371(4) ?
C1 H1 . 0.9300 ?
C2 C3 . 1.379(4) ?
C2 H2 . 0.9300 ?
C3 C4 . 1.370(4) ?
C3 H3 . 0.9300 ?
C4 C5 . 1.388(3) ?
C4 H4 . 0.9300 ?
C5 N1 . 1.343(3) ?
C5 C6 . 1.489(4) ?
C6 O1 . 1.403(3) ?
C6 H6A . 0.9700 ?
C6 H6B . 0.9700 ?
C7 C8 . 1.375(4) ?
C7 C12 . 1.386(4) ?
C7 O1 . 1.388(3) ?
C8 C9 . 1.387(4) ?
C8 H8 . 0.9300 ?
C9 C10 . 1.369(4) ?
C9 H9 . 0.9300 ?
C10 C11 . 1.392(4) ?
C10 H10 . 0.9300 ?
C11 C12 . 1.374(4) ?
C11 H11 . 0.9300 ?
C12 O2 . 1.382(3) ?
C13 O2 . 1.410(3) ?
C13 C14 . 1.492(4) ?
C13 H13A . 0.9700 ?
C13 H13B . 0.9700 ?
C14 N2 . 1.335(3) ?
C14 C15 . 1.394(3) ?
C15 C16 . 1.366(5) ?
C15 H15 . 0.9300 ?
C16 C17 . 1.373(5) ?
C16 H16 . 0.9300 ?
C17 C18 . 1.378(4) ?
C17 H17 . 0.9300 ?
C18 N2 . 1.348(3) ?
C18 H18 . 0.9300 ?
Co1 O6 . 2.101(2) ?
Co1 O3 . 2.114(2) ?
Co1 N1 . 2.156(2) ?
Co1 N2 . 2.159(2) ?
Co1 O2 . 2.2825(19) ?
Co1 O1 . 2.2876(19) ?
N3 O4 . 1.223(3) ?
N3 O5 . 1.230(3) ?
N3 O3 . 1.268(3) ?
N4 O8 . 1.226(3) ?
N4 O7 . 1.233(4) ?
N4 O6 . 1.272(3) ?

loop_
_geom_hbond_atom_site_label_D
_geom_hbond_atom_site_label_H
_geom_hbond_atom_site_label_A
_geom_hbond_site_symmetry_A
_geom_hbond_distance_DH
_geom_hbond_distance_HA
_geom_hbond_distance_DA
_geom_hbond_angle_DHA
C6 H6A O3 2_556 0.97 2.46 3.241(3) 138
C13 H13A O6 2_655 0.97 2.42 3.296(4) 150
C17 H17 O7 2_665 0.93 2.58 3.469(4) 160
C18 H18 O7 . 0.93 2.56 2.970(4) 107
